data_7027318
loop_
_publ_author_name
'Knoepfler-M\"uhlecker, Anna'
'Scheffter, Birgit'
'Kopacka, Holger'
'Wurst, Klaus'
'Peringer, Paul'

_publ_section_title
;
 Host--guest chemistry of the cluster [Hg3(\m-dppm)3]4+
 [dppm&#x2005;=&#x2005;bis(diphenylphosphino)methane] with oxo- and
 fluoro-anions
;
_journal_issue 15
_journal_name_full 'Journal of the Chemical Society, Dalton Transactions'
_journal_page_first 2525
_journal_paper_doi 10.1039/a901327j
_journal_year 1999
_chemical_formula_sum 'C80 H70 F12 Hg3 O13 P6 S4'
_chemical_formula_weight 2383.19
_chemical_name_systematic
; 
 ? 
;
_space_group_IT_number 2
_symmetry_cell_setting triclinic
_symmetry_space_group_name_Hall '-P 1'
_symmetry_space_group_name_H-M 'P -1'
_atom_sites_solution_hydrogens geom
_atom_sites_solution_primary direct
_atom_sites_solution_secondary difmap
_audit_creation_method SHELXL
_cell_angle_alpha 100.74(3)
_cell_angle_beta 96.81(4)
_cell_angle_gamma 112.99(4)
_cell_formula_units_Z 2
_cell_length_a 14.831(5)
_cell_length_b 15.045(5)
_cell_length_c 23.190(5)
_cell_measurement_reflns_used 22
_cell_measurement_temperature 188(2)
_cell_measurement_theta_max 12.0
_cell_measurement_theta_min 5.4
_cell_volume 4574(3)
_computing_structure_refinement 'SHELXL-93 (Sheldrick, 1993)'
_computing_structure_solution 'SHELXS-86 (Sheldrick, 1990)'
_diffrn_ambient_temperature 188(2)
_diffrn_measurement_device 'Siemens P4'
_diffrn_measurement_method omega-scans
_diffrn_radiation_monochromator graphite
_diffrn_radiation_source 'fine-focus sealed tube'
_diffrn_radiation_type MoK\a
_diffrn_radiation_wavelength 0.71073
_diffrn_reflns_av_R_equivalents 0.0338
_diffrn_reflns_av_sigmaI/netI 0.0644
_diffrn_reflns_limit_h_max 11
_diffrn_reflns_limit_h_min 0
_diffrn_reflns_limit_k_max 12
_diffrn_reflns_limit_k_min -14
_diffrn_reflns_limit_l_max 22
_diffrn_reflns_limit_l_min -22
_diffrn_reflns_number 7223
_diffrn_reflns_theta_max 20.00
_diffrn_reflns_theta_min 4.07
_diffrn_standards_decay_% 0
_diffrn_standards_interval_count 97
_diffrn_standards_number 3
_exptl_absorpt_coefficient_mu 5.299
_exptl_absorpt_correction_type DIFABS
_exptl_crystal_colour colorless
_exptl_crystal_density_diffrn 1.730
_exptl_crystal_description prism
_exptl_crystal_F_000 2312
_exptl_crystal_size_max 0.5
_exptl_crystal_size_mid 0.35
_exptl_crystal_size_min 0.3
_refine_diff_density_max 1.130
_refine_diff_density_min -1.024
_refine_diff_density_rms 0.165
_refine_ls_extinction_method none
_refine_ls_goodness_of_fit_all 1.104
_refine_ls_goodness_of_fit_obs 1.158
_refine_ls_matrix_type full
_refine_ls_number_parameters 629
_refine_ls_number_reflns 6403
_refine_ls_number_restraints 5
_refine_ls_restrained_S_all 1.460
_refine_ls_restrained_S_obs 1.158
_refine_ls_R_factor_all 0.1017
_refine_ls_R_factor_obs 0.0690
_refine_ls_shift/esd_max -0.014
_refine_ls_shift/esd_mean 0.001
_refine_ls_structure_factor_coef Fsqd
_refine_ls_weighting_details 'w=1/[\s^2^(Fo^2^)+(0.0247P)^2^+186.9466P] where P=(Fo^2^+2Fc^2^)/3'
_refine_ls_weighting_scheme calc
_refine_ls_wR_factor_all 0.2137
_refine_ls_wR_factor_obs 0.1473
_reflns_number_observed 5261
_reflns_number_total 6887
_reflns_observed_criterion >2sigma(I)
_cod_data_source_file 901327jsup1.cif
_cod_data_source_block 4MeOH
_cod_depositor_comments
;
The following automatic conversions were performed:

'_refine_ls_weighting_scheme' value 'calc
w=1/[\s^2^(Fo^2^)+(0.0247P)^2^+186.9466P] where P=(Fo^2^+2Fc^2^)/3'
was changed to 'calc'. New tag '_refine_ls_weighting_details' was
created. The value of the new tag was set to
'w=1/[\s^2^(Fo^2^)+(0.0247P)^2^+186.9466P] where P=(Fo^2^+2Fc^2^)/3'.

Automatic conversion script
Id: cif_fix_values 3143 2015-03-26 13:38:13Z robertas 
;
_cod_original_cell_volume 4574.1(24)
_cod_original_sg_symbol_H-M P-1
_cod_database_code 7027318

loop_
_symmetry_equiv_pos_as_xyz
'x, y, z'
'-x, -y, -z'

loop_
_atom_site_aniso_label
_atom_site_aniso_U_11
_atom_site_aniso_U_22
_atom_site_aniso_U_33
_atom_site_aniso_U_23
_atom_site_aniso_U_13
_atom_site_aniso_U_12
Hg1 0.0464(8) 0.0414(6) 0.0497(7) 0.0099(5) 0.0075(6) 0.0178(6)
Hg2 0.0372(8) 0.0390(6) 0.0366(6) 0.0085(5) 0.0063(5) 0.0135(6)
Hg3 0.0527(9) 0.0519(7) 0.0544(8) 0.0182(6) 0.0167(6) 0.0247(6)
P12 0.034(5) 0.025(4) 0.051(4) 0.006(3) 0.010(4) 0.008(3)
P13 0.034(5) 0.029(4) 0.055(5) 0.015(3) 0.018(4) 0.016(3)
P21 0.026(4) 0.032(4) 0.044(4) 0.007(3) 0.007(3) 0.010(3)
P23 0.028(4) 0.034(4) 0.029(4) 0.003(3) 0.009(3) 0.017(3)
P31 0.029(5) 0.044(4) 0.059(5) 0.019(4) 0.010(4) 0.005(4)
P32 0.033(5) 0.036(4) 0.038(4) 0.007(3) 0.014(3) 0.011(4)
S1 0.056(6) 0.044(4) 0.039(4) 0.011(3) 0.005(4) 0.023(4)
S2 0.067(7) 0.076(6) 0.054(5) 0.024(4) 0.023(5) 0.036(5)
F1 0.285(36) 0.133(21) 0.076(16) -0.047(15) -0.035(19) 0.104(23)
F2 0.187(27) 0.190(26) 0.054(14) -0.003(14) -0.059(16) 0.089(23)
F3 0.263(39) 0.340(46) 0.073(18) 0.107(24) 0.084(22) 0.134(33)
F4 0.330(44) 0.312(40) 0.085(18) 0.118(24) 0.070(23) 0.196(35)
F5 0.224(30) 0.144(21) 0.057(14) -0.022(14) 0.014(15) 0.064(22)
F6 0.096(20) 0.271(35) 0.092(18) -0.015(19) -0.047(16) 0.052(22)
O1 0.096(18) 0.062(14) 0.104(18) 0.016(12) 0.013(14) 0.042(13)
O2 0.047(14) 0.081(14) 0.078(15) 0.016(11) 0.008(11) 0.025(12)
O3 0.046(13) 0.073(13) 0.053(12) 0.031(11) 0.001(10) 0.010(11)
O4 0.134(19) 0.043(11) 0.043(11) 0.021(9) 0.033(12) 0.033(12)
O5 0.069(15) 0.084(14) 0.090(15) 0.035(12) 0.023(12) 0.065(13)
O6 0.081(20) 0.103(18) 0.150(24) 0.033(16) 0.045(17) 0.051(15)
C1 0.138(41) 0.095(31) 0.049(26) -0.006(22) -0.005(29) 0.050(30)
C2 0.120(44) 0.160(46) 0.098(38) 0.082(37) 0.014(33) 0.037(38)
S3 0.408(43) 0.181(21) 0.134(18) 0.055(15) 0.014(23) 0.181(27)
S4 0.118(15) 0.134(15) 0.179(18) 0.026(12) 0.005(13) 0.077(13)
S5 0.267(30) 0.077(12) 0.058(11) -0.021(9) 0.059(15) 0.009(14)
C5 0.267(30) 0.077(12) 0.058(11) -0.021(9) 0.059(15) 0.009(14)

loop_
_atom_site_label
_atom_site_type_symbol
_atom_site_fract_x
_atom_site_fract_y
_atom_site_fract_z
_atom_site_U_iso_or_equiv
_atom_site_thermal_displace_type
_atom_site_occupancy
_atom_site_calc_flag
_atom_site_refinement_flags
Hg1 Hg 0.22324(8) 0.34129(7) 0.26086(5) 0.0466(4) Uani 1 d .
Hg2 Hg 0.18552(8) 0.50194(7) 0.25309(4) 0.0388(3) Uani 1 d .
Hg3 Hg 0.37686(9) 0.51240(8) 0.25278(5) 0.0510(4) Uani 1 d .
P12 P 0.0443(5) 0.2340(4) 0.2596(3) 0.039(2) Uani 1 d .
P13 P 0.3306(5) 0.2522(4) 0.2758(3) 0.037(2) Uani 1 d .
P21 P -0.0024(5) 0.4099(4) 0.2435(3) 0.035(2) Uani 1 d .
P23 P 0.2393(5) 0.6849(4) 0.2665(3) 0.030(2) Uani 1 d .
P31 P 0.5053(5) 0.4457(5) 0.2711(3) 0.047(2) Uani 1 d .
P32 P 0.4395(5) 0.6892(5) 0.2433(3) 0.036(2) Uani 1 d .
S1 S 0.3537(6) 0.5538(5) 0.4013(3) 0.046(2) Uani 1 d .
S2 S 0.1599(7) 0.3435(6) 0.1076(3) 0.062(2) Uani 1 d .
F1 F 0.4118(24) 0.7055(21) 0.4904(10) 0.177(12) Uani 1 d .
F2 F 0.4879(24) 0.6124(20) 0.4987(9) 0.154(11) Uani 1 d .
F3 F 0.3395(28) 0.5682(29) 0.5125(11) 0.211(17) Uani 1 d .
F4 F 0.1227(28) 0.3472(28) -0.0015(11) 0.210(15) Uani 1 d .
F5 F 0.1149(22) 0.2052(20) 0.0097(9) 0.154(11) Uani 1 d .
F6 F -0.0056(22) 0.2540(24) 0.0303(11) 0.177(13) Uani 1 d .
O1 O 0.3555(16) 0.4569(14) 0.3940(10) 0.086(7) Uani 1 d .
O2 O 0.2554(15) 0.5539(14) 0.3876(9) 0.070(6) Uani 1 d .
O3 O 0.4238(13) 0.6162(13) 0.3732(8) 0.061(5) Uani 1 d .
O4 O 0.1235(16) 0.2685(12) 0.1371(8) 0.072(6) Uani 1 d .
O5 O 0.1337(14) 0.4252(14) 0.1240(9) 0.068(6) Uani 1 d .
O6 O 0.2640(19) 0.3713(17) 0.1064(12) 0.105(8) Uani 1 d .
C1 C 0.3990(41) 0.6096(32) 0.4814(16) 0.099(13) Uani 1 d .
C2 C 0.0925(41) 0.2879(40) 0.0326(21) 0.127(17) Uani 1 d .
C12 C -0.0353(19) 0.2783(18) 0.2163(11) 0.048(7) Uiso 1 d .
H12A H -0.0296 0.2646 0.1737 0.058 Uiso 1 calc .
H12B H -0.1061 0.2400 0.2178 0.058 Uiso 1 calc .
C13 C 0.4593(18) 0.3467(17) 0.3090(10) 0.041(7) Uiso 1 d .
H13A H 0.4625 0.3771 0.3514 0.049 Uiso 1 calc .
H13B H 0.5047 0.3129 0.3091 0.049 Uiso 1 calc .
C23 C 0.3778(18) 0.7473(17) 0.2886(10) 0.041(7) Uiso 1 d .
H23A H 0.4007 0.8175 0.2862 0.049 Uiso 1 calc .
H23B H 0.3983 0.7480 0.3309 0.049 Uiso 1 calc .
C111 C 0.0057(18) 0.1022(17) 0.2247(11) 0.043(7) Uiso 1 d .
C112 C -0.0353(24) 0.0635(23) 0.1649(14) 0.077(10) Uiso 1 d .
H112 H -0.0483 0.1028 0.1402 0.093 Uiso 1 calc .
C113 C -0.0576(24) -0.0393(24) 0.1409(14) 0.079(10) Uiso 1 d .
H113 H -0.0931 -0.0715 0.1006 0.095 Uiso 1 calc .
C114 C -0.0291(26) -0.0909(25) 0.1748(16) 0.090(11) Uiso 1 d .
H114 H -0.0371 -0.1563 0.1565 0.108 Uiso 1 calc .
C115 C 0.0100(24) -0.0531(23) 0.2335(15) 0.081(10) Uiso 1 d .
H115 H 0.0269 -0.0908 0.2579 0.097 Uiso 1 calc .
C116 C 0.0255(23) 0.0502(23) 0.2581(14) 0.076(9) Uiso 1 d .
H116 H 0.0509 0.0795 0.3000 0.092 Uiso 1 calc .
C121 C 0.0116(19) 0.2432(17) 0.3328(11) 0.041(7) Uiso 1 d .
C122 C -0.0804(23) 0.1798(21) 0.3409(14) 0.069(9) Uiso 1 d .
H122 H -0.1274 0.1299 0.3073 0.082 Uiso 1 calc .
C123 C -0.1060(28) 0.1869(27) 0.3965(17) 0.099(12) Uiso 1 d .
H123 H -0.1693 0.1445 0.4024 0.119 Uiso 1 calc .
C124 C -0.0347(31) 0.2582(29) 0.4410(18) 0.106(12) Uiso 1 d .
H124 H -0.0508 0.2642 0.4795 0.127 Uiso 1 calc .
C125 C 0.0549(26) 0.3210(23) 0.4385(14) 0.079(10) Uiso 1 d .
H125 H 0.0997 0.3715 0.4726 0.095 Uiso 1 calc .
C126 C 0.0814(23) 0.3083(22) 0.3796(14) 0.072(9) Uiso 1 d .
H126 H 0.1473 0.3460 0.3750 0.087 Uiso 1 calc .
C131 C 0.3304(20) 0.1725(18) 0.2067(11) 0.046(7) Uiso 1 d .
C132 C 0.2515(21) 0.1435(20) 0.1598(13) 0.059(8) Uiso 1 d .
H132 H 0.2006 0.1661 0.1643 0.070 Uiso 1 calc .
C133 C 0.2448(26) 0.0801(24) 0.1047(15) 0.088(10) Uiso 1 d .
H133 H 0.1892 0.0555 0.0720 0.105 Uiso 1 calc .
C134 C 0.3263(30) 0.0567(26) 0.1024(17) 0.101(12) Uiso 1 d .
H134 H 0.3263 0.0166 0.0656 0.121 Uiso 1 calc .
C135 C 0.4014(25) 0.0848(23) 0.1459(15) 0.081(10) Uiso 1 d .
H135 H 0.4546 0.0660 0.1405 0.097 Uiso 1 calc .
C136 C 0.4046(22) 0.1437(20) 0.2019(13) 0.062(8) Uiso 1 d .
H136 H 0.4580 0.1624 0.2352 0.074 Uiso 1 calc .
C141 C 0.3007(19) 0.1793(18) 0.3295(11) 0.047(7) Uiso 1 d .
C142 C 0.2944(21) 0.0851(20) 0.3210(12) 0.059(8) Uiso 1 d .
H142 H 0.3103 0.0562 0.2858 0.071 Uiso 1 calc .
C143 C 0.2649(20) 0.0299(19) 0.3629(12) 0.053(8) Uiso 1 d .
H143 H 0.2591 -0.0366 0.3546 0.064 Uiso 1 calc .
C144 C 0.2447(25) 0.0660(25) 0.4138(15) 0.086(10) Uiso 1 d .
H144 H 0.2202 0.0255 0.4404 0.103 Uiso 1 calc .
C145 C 0.2603(33) 0.1624(35) 0.4264(20) 0.134(15) Uiso 1 d .
H145 H 0.2530 0.1933 0.4641 0.161 Uiso 1 calc .
C146 C 0.2890(27) 0.2203(26) 0.3810(17) 0.098(11) Uiso 1 d .
H146 H 0.2990 0.2881 0.3897 0.118 Uiso 1 calc .
C211 C -0.0729(17) 0.4409(16) 0.1868(10) 0.037(6) Uiso 1 d .
C212 C -0.0903(21) 0.3997(19) 0.1285(13) 0.059(8) Uiso 1 d .
H212 H -0.0730 0.3460 0.1152 0.070 Uiso 1 calc .
C213 C -0.1354(23) 0.4359(23) 0.0853(14) 0.077(9) Uiso 1 d .
H213 H -0.1455 0.4090 0.0434 0.092 Uiso 1 calc .
C214 C -0.1627(21) 0.5091(20) 0.1064(13) 0.061(8) Uiso 1 d .
H214 H -0.1965 0.5302 0.0782 0.073 Uiso 1 calc .
C215 C -0.1445(23) 0.5552(21) 0.1663(14) 0.072(9) Uiso 1 d .
H215 H -0.1618 0.6091 0.1791 0.086 Uiso 1 calc .
C216 C -0.0998(19) 0.5202(17) 0.2076(11) 0.045(7) Uiso 1 d .
H216 H -0.0874 0.5493 0.2494 0.054 Uiso 1 calc .
C221 C -0.0529(19) 0.4293(18) 0.3106(11) 0.045(7) Uiso 1 d .
C222 C -0.1490(21) 0.3714(19) 0.3115(12) 0.053(8) Uiso 1 d .
H222 H -0.1914 0.3201 0.2770 0.064 Uiso 1 calc .
C223 C -0.1849(21) 0.3873(20) 0.3629(13) 0.062(8) Uiso 1 d .
H223 H -0.2508 0.3434 0.3641 0.074 Uiso 1 calc .
C224 C -0.1307(26) 0.4612(24) 0.4101(15) 0.082(10) Uiso 1 d .
H224 H -0.1592 0.4754 0.4432 0.099 Uiso 1 calc .
C225 C -0.0279(26) 0.5200(23) 0.4107(15) 0.082(10) Uiso 1 d .
H225 H 0.0142 0.5707 0.4455 0.099 Uiso 1 calc .
C226 C 0.0085(19) 0.5024(18) 0.3613(12) 0.048(7) Uiso 1 d .
H226 H 0.0768 0.5406 0.3614 0.058 Uiso 1 calc .
C231 C 0.2019(18) 0.7247(17) 0.2033(10) 0.038(7) Uiso 1 d .
C232 C 0.2275(20) 0.8274(19) 0.2094(12) 0.053(8) Uiso 1 d .
H232 H 0.2669 0.8740 0.2462 0.064 Uiso 1 calc .
C233 C 0.1966(20) 0.8613(19) 0.1628(12) 0.054(8) Uiso 1 d .
H233 H 0.2167 0.9307 0.1668 0.065 Uiso 1 calc .
C234 C 0.1371(20) 0.7937(19) 0.1114(12) 0.051(7) Uiso 1 d .
H234 H 0.1131 0.8165 0.0800 0.062 Uiso 1 calc .
C235 C 0.1105(21) 0.6943(20) 0.1034(12) 0.059(8) Uiso 1 d .
H235 H 0.0713 0.6497 0.0658 0.070 Uiso 1 calc .
C236 C 0.1402(19) 0.6554(18) 0.1502(11) 0.050(7) Uiso 1 d .
H236 H 0.1190 0.5857 0.1454 0.060 Uiso 1 calc .
C241 C 0.1965(18) 0.7417(16) 0.3267(10) 0.035(6) Uiso 1 d .
C242 C 0.1069(20) 0.7498(18) 0.3126(12) 0.052(7) Uiso 1 d .
H242 H 0.0710 0.7293 0.2722 0.062 Uiso 1 calc .
C243 C 0.0699(22) 0.7901(20) 0.3609(13) 0.066(9) Uiso 1 d .
H243 H 0.0125 0.8030 0.3526 0.079 Uiso 1 calc .
C244 C 0.1171(24) 0.8090(21) 0.4171(14) 0.070(9) Uiso 1 d .
H244 H 0.0881 0.8291 0.4485 0.084 Uiso 1 calc .
C245 C 0.2017(23) 0.8015(21) 0.4315(13) 0.067(9) Uiso 1 d .
H245 H 0.2351 0.8228 0.4725 0.080 Uiso 1 calc .
C246 C 0.2451(21) 0.7618(19) 0.3868(12) 0.057(8) Uiso 1 d .
H246 H 0.3027 0.7500 0.3971 0.069 Uiso 1 calc .
C311 C 0.5399(20) 0.3923(18) 0.2041(11) 0.049(7) Uiso 1 d .
C312 C 0.4757(25) 0.3686(24) 0.1503(16) 0.085(10) Uiso 1 d .
H312 H 0.4210 0.3865 0.1470 0.102 Uiso 1 calc .
C313 C 0.4959(29) 0.3155(27) 0.0997(17) 0.102(12) Uiso 1 d .
H313 H 0.4529 0.2961 0.0615 0.122 Uiso 1 calc .
C314 C 0.5749(31) 0.2923(27) 0.1051(18) 0.106(12) Uiso 1 d .
H314 H 0.5889 0.2600 0.0703 0.127 Uiso 1 calc .
C315 C 0.6347(29) 0.3144(28) 0.1595(19) 0.107(12) Uiso 1 d .
H315 H 0.6893 0.2963 0.1630 0.129 Uiso 1 calc .
C316 C 0.6156(23) 0.3627(22) 0.2090(14) 0.071(9) Uiso 1 d .
H316 H 0.6556 0.3759 0.2474 0.085 Uiso 1 calc .
C321 C 0.6230(20) 0.5350(18) 0.3209(12) 0.050(7) Uiso 1 d .
C322 C 0.6380(22) 0.5590(21) 0.3780(13) 0.064(8) Uiso 1 d .
H322 H 0.5846 0.5232 0.3954 0.076 Uiso 1 calc .
C323 C 0.7236(27) 0.6316(25) 0.4173(16) 0.089(11) Uiso 1 d .
H323 H 0.7289 0.6473 0.4596 0.107 Uiso 1 calc .
C324 C 0.7992(29) 0.6789(27) 0.3912(18) 0.102(12) Uiso 1 d .
H324 H 0.8635 0.7222 0.4156 0.122 Uiso 1 calc .
C325 C 0.7859(31) 0.6663(29) 0.3351(20) 0.114(13) Uiso 1 d .
H325 H 0.8362 0.7085 0.3184 0.136 Uiso 1 calc .
C326 C 0.6952(32) 0.5886(30) 0.2959(18) 0.114(13) Uiso 1 d .
H326 H 0.6872 0.5761 0.2535 0.137 Uiso 1 calc .
C331 C 0.4066(18) 0.7010(17) 0.1683(11) 0.043(7) Uiso 1 d .
C332 C 0.4218(19) 0.7922(18) 0.1574(12) 0.050(7) Uiso 1 d .
H332 H 0.4536 0.8516 0.1890 0.061 Uiso 1 calc .
C333 C 0.3906(25) 0.7959(25) 0.1002(16) 0.087(10) Uiso 1 d .
H333 H 0.3958 0.8577 0.0930 0.104 Uiso 1 calc .
C334 C 0.3541(25) 0.7167(26) 0.0558(15) 0.086(10) Uiso 1 d .
H334 H 0.3359 0.7230 0.0166 0.103 Uiso 1 calc .
C335 C 0.3408(25) 0.6260(25) 0.0630(15) 0.086(10) Uiso 1 d .
H335 H 0.3122 0.5695 0.0294 0.104 Uiso 1 calc .
C336 C 0.3705(20) 0.6149(19) 0.1222(12) 0.057(8) Uiso 1 d .
H336 H 0.3655 0.5528 0.1288 0.068 Uiso 1 calc .
C341 C 0.5719(18) 0.7683(16) 0.2721(11) 0.037(6) Uiso 1 d .
C342 C 0.6076(23) 0.7902(21) 0.3316(13) 0.069(9) Uiso 1 d .
H342 H 0.5650 0.7653 0.3579 0.082 Uiso 1 calc .
C343 C 0.7145(26) 0.8538(24) 0.3543(15) 0.083(10) Uiso 1 d .
H343 H 0.7427 0.8697 0.3959 0.099 Uiso 1 calc .
C344 C 0.7729(25) 0.8899(23) 0.3166(16) 0.082(10) Uiso 1 d .
H344 H 0.8426 0.9304 0.3313 0.098 Uiso 1 calc .
C345 C 0.7341(29) 0.8693(27) 0.2600(18) 0.103(12) Uiso 1 d .
H345 H 0.7763 0.8989 0.2347 0.123 Uiso 1 calc .
C346 C 0.6350(24) 0.8069(22) 0.2345(13) 0.071(9) Uiso 1 d .
H346 H 0.6106 0.7907 0.1924 0.085 Uiso 1 calc .
S3 S 0.7270(29) 0.1103(18) 0.0776(11) 0.225(14) Uani 0.75 d PD
C3 C 0.6673(66) -0.0225(63) 0.0746(43) 0.164(28) Uiso 0.75 d P
O7 O 0.7272(86) 0.1277(82) 0.1414(31) 0.421(57) Uiso 0.75 d PD
O8 O 0.6737(35) 0.1191(33) 0.0282(23) 0.171(17) Uiso 0.75 d P
O9 O 0.7896(66) 0.0703(68) 0.0487(42) 0.325(42) Uiso 0.75 d P
F7 F 0.6167(45) -0.0827(45) 0.0296(29) 0.257(24) Uiso 0.75 d P
F8 F 0.6961(39) -0.0452(39) 0.1156(27) 0.236(22) Uiso 0.75 d P
F9 F 0.5762(66) 0.0061(60) 0.0801(37) 0.360(37) Uiso 0.75 d P
S4 S 0.5635(14) 0.0778(14) 0.3218(9) 0.141(6) Uani 0.75 d PD
C4 C 0.5821(72) 0.0658(64) 0.3911(26) 0.445(114) Uiso 0.75 d PD
O10 O 0.5779(35) 0.1738(38) 0.3237(22) 0.177(18) Uiso 0.75 d P
O11 O 0.4746(26) -0.0051(24) 0.2890(15) 0.103(10) Uiso 0.75 d P
O12 O 0.6415(50) 0.0668(44) 0.2996(28) 0.233(25) Uiso 0.75 d P
F10 F 0.5644(42) -0.0157(42) 0.4091(26) 0.268(24) Uiso 0.75 d PD
F11 F 0.6539(49) 0.1450(47) 0.4267(29) 0.285(26) Uiso 0.75 d PD
F12 F 0.5171(38) 0.0926(35) 0.4157(22) 0.222(19) Uiso 0.75 d PD
S5 S -0.0321(22) 0.0175(12) 0.4738(7) 0.158(11) Uani 0.50 d P
C5 C -0.0321(22) 0.0175(12) 0.4738(7) 0.158(11) Uani 0.50 d P
O13 O -0.1270(28) 0.0066(26) 0.4746(16) 0.188(15) Uiso 0.50 d P
F13 F -0.1270(28) 0.0066(26) 0.4746(16) 0.188(15) Uiso 0.50 d P
O14 O 0.0609(23) 0.1261(23) 0.4888(14) 0.166(11) Uiso 0.50 d P
F14 F 0.0609(23) 0.1261(23) 0.4888(14) 0.166(11) Uiso 0.50 d P
O15 O -0.0009(19) -0.0263(18) 0.4183(12) 0.137(9) Uiso 0.50 d P
F15 F -0.0009(19) -0.0263(18) 0.4183(12) 0.137(9) Uiso 0.50 d P
O16 O 0.4346(32) 0.4243(31) -0.0325(19) 0.225(17) Uiso 1 d .
C16 C 0.3322(44) 0.3203(43) -0.0817(27) 0.190(22) Uiso 1 d .

loop_
_atom_type_symbol
_atom_type_description
_atom_type_scat_dispersion_real
_atom_type_scat_dispersion_imag
_atom_type_scat_source
C C 0.0033 0.0016 'International Tables Vol C Tables 4.2.6.8 and 6.1.1.4'
H H 0.0000 0.0000 'International Tables Vol C Tables 4.2.6.8 and 6.1.1.4'
O O 0.0106 0.0060 'International Tables Vol C Tables 4.2.6.8 and 6.1.1.4'
P P 0.1023 0.0942 'International Tables Vol C Tables 4.2.6.8 and 6.1.1.4'
S S 0.1246 0.1234 'International Tables Vol C Tables 4.2.6.8 and 6.1.1.4'
F F 0.0171 0.0103 'International Tables Vol C Tables 4.2.6.8 and 6.1.1.4'
Hg Hg -2.3894 9.2266 'International Tables Vol C Tables 4.2.6.8 and 6.1.1.4'

loop_
_geom_angle_atom_site_label_1
_geom_angle_atom_site_label_2
_geom_angle_atom_site_label_3
_geom_angle
_geom_angle_site_symmetry_1
_geom_angle_site_symmetry_3
P13 Hg1 P12 111.2(2) . .
P13 Hg1 Hg2 155.4(2) . .
P12 Hg1 Hg2 93.0(2) . .
P13 Hg1 Hg3 94.8(2) . .
P12 Hg1 Hg3 154.0(2) . .
Hg2 Hg1 Hg3 61.17(5) . .
P13 Hg1 O4 106.5(4) . .
P12 Hg1 O4 74.3(4) . .
Hg2 Hg1 O4 83.4(3) . .
Hg3 Hg1 O4 98.1(4) . .
P13 Hg1 O1 76.9(4) . .
P12 Hg1 O1 113.1(4) . .
Hg2 Hg1 O1 90.0(3) . .
Hg3 Hg1 O1 72.6(4) . .
O4 Hg1 O1 170.5(5) . .
P23 Hg2 P21 111.9(2) . .
P23 Hg2 Hg1 152.1(2) . .
P21 Hg2 Hg1 94.63(15) . .
P23 Hg2 Hg3 94.2(2) . .
P21 Hg2 Hg3 153.80(15) . .
Hg1 Hg2 Hg3 59.97(5) . .
P23 Hg2 O5 103.0(4) . .
P21 Hg2 O5 82.9(4) . .
Hg1 Hg2 O5 88.1(3) . .
Hg3 Hg2 O5 89.4(4) . .
P23 Hg2 O2 85.4(4) . .
P21 Hg2 O2 100.2(4) . .
Hg1 Hg2 O2 81.5(4) . .
Hg3 Hg2 O2 83.3(4) . .
O5 Hg2 O2 169.4(5) . .
P31 Hg3 P32 117.0(2) . .
P31 Hg3 Hg1 92.9(2) . .
P32 Hg3 Hg1 150.0(2) . .
P31 Hg3 Hg2 150.8(2) . .
P32 Hg3 Hg2 91.1(2) . .
Hg1 Hg3 Hg2 58.86(5) . .
P31 Hg3 O3 91.7(4) . .
P32 Hg3 O3 79.5(4) . .
Hg1 Hg3 O3 97.3(4) . .
Hg2 Hg3 O3 85.6(4) . .
P31 Hg3 O6 97.9(4) . .
P32 Hg3 O6 103.4(4) . .
Hg1 Hg3 O6 74.0(4) . .
Hg2 Hg3 O6 81.9(4) . .
O3 Hg3 O6 167.2(5) . .
C121 P12 C111 107.6(11) . .
C121 P12 C12 104.8(11) . .
C111 P12 C12 108.1(11) . .
C121 P12 Hg1 114.6(8) . .
C111 P12 Hg1 113.4(8) . .
C12 P12 Hg1 107.7(8) . .
C141 P13 C131 108.4(12) . .
C141 P13 C13 103.9(11) . .
C131 P13 C13 109.1(12) . .
C141 P13 Hg1 114.0(9) . .
C131 P13 Hg1 113.2(9) . .
C13 P13 Hg1 107.8(8) . .
C12 P21 C211 105.6(11) . .
C12 P21 C221 109.0(11) . .
C211 P21 C221 104.9(11) . .
C12 P21 Hg2 107.2(9) . .
C211 P21 Hg2 111.8(8) . .
C221 P21 Hg2 117.7(9) . .
C231 P23 C241 104.1(11) . .
C231 P23 C23 107.9(11) . .
C241 P23 C23 105.0(11) . .
C231 P23 Hg2 117.2(8) . .
C241 P23 Hg2 113.8(7) . .
C23 P23 Hg2 108.2(8) . .
C13 P31 C321 103.9(12) . .
C13 P31 C311 105.9(11) . .
C321 P31 C311 105.4(13) . .
C13 P31 Hg3 109.7(8) . .
C321 P31 Hg3 114.9(9) . .
C311 P31 Hg3 116.1(9) . .
C23 P32 C331 105.6(11) . .
C23 P32 C341 104.5(11) . .
C331 P32 C341 108.0(11) . .
C23 P32 Hg3 106.1(8) . .
C331 P32 Hg3 114.6(8) . .
C341 P32 Hg3 116.9(8) . .
O3 S1 O1 112.1(13) . .
O3 S1 O2 112.6(11) . .
O1 S1 O2 116.2(12) . .
O3 S1 C1 106.0(19) . .
O1 S1 C1 103.4(18) . .
O2 S1 C1 105.3(20) . .
O4 S2 O5 115.2(12) . .
O4 S2 O6 111.8(14) . .
O5 S2 O6 115.0(13) . .
O4 S2 C2 104.5(18) . .
O5 S2 C2 102.1(22) . .
O6 S2 C2 106.7(22) . .
S1 O1 Hg1 102.3(10) . .
S1 O2 Hg2 109.1(10) . .
S1 O3 Hg3 106.2(9) . .
S2 O4 Hg1 109.7(10) . .
S2 O5 Hg2 109.9(9) . .
S2 O6 Hg3 101.0(12) . .
F3 C1 F2 111.2(40) . .
F3 C1 F1 108.4(42) . .
F2 C1 F1 106.5(38) . .
F3 C1 S1 113.7(35) . .
F2 C1 S1 110.2(31) . .
F1 C1 S1 106.4(28) . .
F4 C2 F6 113.0(44) . .
F4 C2 F5 104.9(45) . .
F6 C2 F5 108.8(42) . .
F4 C2 S2 111.7(36) . .
F6 C2 S2 110.4(35) . .
F5 C2 S2 107.8(30) . .
P21 C12 P12 113.5(13) . .
P31 C13 P13 114.9(13) . .
P32 C23 P23 114.1(12) . .
C116 C111 C112 122.2(27) . .
C116 C111 P12 116.8(22) . .
C112 C111 P12 120.9(21) . .
C111 C112 C113 116.7(28) . .
C114 C113 C112 120.8(31) . .
C115 C114 C113 121.9(33) . .
C114 C115 C116 116.1(30) . .
C111 C116 C115 121.9(29) . .
C126 C121 C122 120.2(26) . .
C126 C121 P12 117.8(22) . .
C122 C121 P12 121.8(20) . .
C123 C122 C121 122.1(29) . .
C124 C123 C122 114.5(36) . .
C125 C124 C123 128.4(39) . .
C124 C125 C126 115.6(32) . .
C121 C126 C125 118.7(28) . .
C136 C131 C132 121.6(25) . .
C136 C131 P13 121.3(21) . .
C132 C131 P13 117.1(21) . .
C131 C132 C133 120.6(28) . .
C134 C133 C132 114.4(31) . .
C135 C134 C133 125.4(37) . .
C134 C135 C136 119.7(34) . .
C131 C136 C135 118.2(27) . .
C146 C141 C142 117.6(28) . .
C146 C141 P13 118.5(23) . .
C142 C141 P13 123.8(21) . .
C141 C142 C143 121.1(26) . .
C144 C143 C142 123.0(27) . .
C143 C144 C145 117.2(35) . .
C144 C145 C146 119.6(40) . .
C141 C146 C145 120.9(34) . .
C212 C211 C216 120.5(23) . .
C212 C211 P21 122.8(20) . .
C216 C211 P21 116.4(17) . .
C211 C212 C213 120.4(26) . .
C214 C213 C212 117.7(28) . .
C213 C214 C215 123.9(28) . .
C214 C215 C216 117.7(27) . .
C215 C216 C211 119.7(24) . .
C222 C221 C226 119.7(24) . .
C222 C221 P21 120.8(19) . .
C226 C221 P21 119.4(20) . .
C221 C222 C223 119.6(25) . .
C224 C223 C222 122.0(29) . .
C223 C224 C225 118.7(31) . .
C226 C225 C224 119.2(29) . .
C225 C226 C221 120.4(27) . .
C236 C231 C232 119.5(22) . .
C236 C231 P23 121.0(18) . .
C232 C231 P23 119.2(18) . .
C233 C232 C231 121.4(24) . .
C234 C233 C232 118.7(24) . .
C233 C234 C235 122.1(25) . .
C234 C235 C236 121.3(25) . .
C231 C236 C235 116.9(22) . .
C242 C241 C246 121.5(23) . .
C242 C241 P23 118.0(18) . .
C246 C241 P23 119.8(19) . .
C241 C242 C243 118.1(24) . .
C244 C243 C242 119.1(28) . .
C245 C244 C243 123.6(31) . .
C244 C245 C246 121.6(28) . .
C241 C246 C245 115.5(25) . .
C316 C311 C312 121.7(28) . .
C316 C311 P31 121.0(21) . .
C312 C311 P31 116.4(23) . .
C311 C312 C313 116.1(31) . .
C314 C313 C312 121.1(36) . .
C313 C314 C315 120.9(39) . .
C314 C315 C316 119.4(37) . .
C311 C316 C315 120.7(31) . .
C322 C321 C326 117.0(30) . .
C322 C321 P31 124.9(24) . .
C326 C321 P31 117.5(26) . .
C321 C322 C323 126.9(30) . .
C324 C323 C322 115.0(33) . .
C325 C324 C323 121.1(40) . .
C324 C325 C326 121.0(41) . .
C321 C326 C325 118.1(37) . .
C332 C331 C336 121.7(23) . .
C332 C331 P32 121.6(19) . .
C336 C331 P32 116.7(19) . .
C333 C332 C331 119.0(25) . .
C334 C333 C332 121.2(32) . .
C333 C334 C335 122.7(34) . .
C334 C335 C336 119.8(30) . .
C331 C336 C335 115.3(25) . .
C342 C341 C346 120.5(25) . .
C342 C341 P32 118.0(21) . .
C346 C341 P32 121.4(20) . .
C341 C342 C343 117.5(27) . .
C344 C343 C342 120.2(31) . .
C345 C344 C343 119.8(35) . .
C344 C345 C346 123.7(36) . .
C345 C346 C341 118.1(29) . .
O8 S3 O7 135.7(58) . .
O8 S3 O9 99.5(45) . .
O7 S3 O9 124.8(61) . .
O8 S3 C3 104.0(41) . .
O7 S3 C3 86.2(54) . .
O9 S3 C3 76.4(41) . .
F8 C3 F7 121.6(91) . .
F8 C3 F9 115.1(83) . .
F7 C3 F9 87.3(71) . .
F8 C3 S3 115.4(75) . .
F7 C3 S3 121.6(77) . .
F9 C3 S3 79.6(50) . .
O10 S4 O12 105.7(37) . .
O10 S4 O11 122.2(27) . .
O12 S4 O11 107.0(33) . .
O10 S4 C4 109.3(38) . .
O12 S4 C4 104.0(42) . .
O11 S4 C4 107.3(38) . .
F11 C4 F10 114.3(61) . .
F11 C4 F12 88.7(58) . .
F10 C4 F12 98.6(61) . .
F11 C4 S4 111.8(58) . .
F10 C4 S4 128.6(65) . .
F12 C4 S4 104.0(54) . .
F13 S5 O13 0.0(52) . .
F13 S5 F15 123.5(25) . .
O13 S5 F15 123.5(25) . .
F13 S5 O15 123.5(25) . .
O13 S5 O15 123.5(25) . .
F15 S5 O15 0.0(36) . .
F13 S5 O14 121.9(26) . .
O13 S5 O14 121.9(26) . .
F15 S5 O14 94.6(19) . .
O15 S5 O14 94.6(19) . .
F13 S5 F14 121.9(26) . .
O13 S5 F14 121.9(26) . .
F15 S5 F14 94.6(19) . .
O15 S5 F14 94.6(19) . .
O14 S5 F14 0.0(45) . .
F13 S5 C5 121.2(25) . 2_556
O13 S5 C5 121.2(25) . 2_556
F15 S5 C5 97.3(24) . 2_556
O15 S5 C5 97.3(24) . 2_556
O14 S5 C5 90.5(21) . 2_556
F14 S5 C5 90.5(21) . 2_556
F13 S5 S5 121.2(25) . 2_556
O13 S5 S5 121.2(25) . 2_556
F15 S5 S5 97.3(24) . 2_556
O15 S5 S5 97.3(24) . 2_556
O14 S5 S5 90.5(21) . 2_556
F14 S5 S5 90.5(21) . 2_556
C5 S5 S5 0.0(24) 2_556 2_556
F13 C5 O13 0.0(52) . .
F13 C5 F15 123.5(25) . .
O13 C5 F15 123.5(25) . .
F13 C5 O15 123.5(25) . .
O13 C5 O15 123.5(25) . .
F15 C5 O15 0.0(36) . .
F13 C5 O14 121.9(26) . .
O13 C5 O14 121.9(26) . .
F15 C5 O14 94.6(19) . .
O15 C5 O14 94.6(19) . .
F13 C5 F14 121.9(26) . .
O13 C5 F14 121.9(26) . .
F15 C5 F14 94.6(19) . .
O15 C5 F14 94.6(19) . .
O14 C5 F14 0.0(45) . .
F13 C5 C5 121.2(25) . 2_556
O13 C5 C5 121.2(25) . 2_556
F15 C5 C5 97.3(24) . 2_556
O15 C5 C5 97.3(24) . 2_556
O14 C5 C5 90.5(21) . 2_556
F14 C5 C5 90.5(21) . 2_556
F13 C5 S5 121.2(25) . 2_556
O13 C5 S5 121.2(25) . 2_556
F15 C5 S5 97.3(24) . 2_556
O15 C5 S5 97.3(24) . 2_556
O14 C5 S5 90.5(21) . 2_556
F14 C5 S5 90.5(21) . 2_556
C5 C5 S5 0.0(24) 2_556 2_556
C5 O13 S5 0.0(22) . .
C5 F13 S5 0.0(22) . .
C5 O14 S5 0.0(30) . .
C5 F14 S5 0.0(30) . .
C5 O15 S5 0.0(28) . .
C5 F15 S5 0.0(28) . .

loop_
_geom_bond_atom_site_label_1
_geom_bond_atom_site_label_2
_geom_bond_distance
_geom_bond_site_symmetry_2
Hg1 P13 2.483(7) .
Hg1 P12 2.504(7) .
Hg1 Hg2 2.717(2) .
Hg1 Hg3 2.748(2) .
Hg1 O4 2.86(2) .
Hg1 O1 3.21(2) .
Hg2 P23 2.494(6) .
Hg2 P21 2.541(7) .
Hg2 Hg3 2.781(2) .
Hg2 O5 2.89(2) .
Hg2 O2 3.02(2) .
Hg3 P31 2.505(7) .
Hg3 P32 2.515(6) .
Hg3 O3 2.79(2) .
Hg3 O6 3.47(3) .
P12 C121 1.81(2) .
P12 C111 1.82(2) .
P12 C12 1.85(3) .
P13 C141 1.79(3) .
P13 C131 1.81(3) .
P13 C13 1.84(2) .
P21 C12 1.81(2) .
P21 C211 1.82(2) .
P21 C221 1.83(3) .
P23 C231 1.79(2) .
P23 C241 1.81(2) .
P23 C23 1.85(3) .
P31 C13 1.82(2) .
P31 C321 1.82(3) .
P31 C311 1.84(3) .
P32 C23 1.79(3) .
P32 C331 1.81(2) .
P32 C341 1.81(2) .
S1 O3 1.42(2) .
S1 O1 1.45(2) .
S1 O2 1.45(2) .
S1 C1 1.81(4) .
S2 O4 1.39(2) .
S2 O5 1.43(2) .
S2 O6 1.44(2) .
S2 C2 1.77(5) .
F1 C1 1.35(4) .
F2 C1 1.31(5) .
F3 C1 1.25(5) .
F4 C2 1.29(4) .
F5 C2 1.44(5) .
F6 C2 1.33(5) .
C111 C116 1.29(3) .
C111 C112 1.36(4) .
C112 C113 1.43(4) .
C113 C114 1.34(4) .
C114 C115 1.33(4) .
C115 C116 1.47(4) .
C121 C126 1.32(3) .
C121 C122 1.39(3) .
C122 C123 1.38(4) .
C123 C124 1.33(4) .
C124 C125 1.31(4) .
C125 C126 1.47(4) .
C131 C136 1.34(3) .
C131 C132 1.36(3) .
C132 C133 1.41(4) .
C133 C134 1.39(4) .
C134 C135 1.28(4) .
C135 C136 1.41(4) .
C141 C146 1.30(4) .
C141 C142 1.36(3) .
C142 C143 1.39(3) .
C143 C144 1.32(4) .
C144 C145 1.34(5) .
C145 C146 1.49(5) .
C211 C212 1.33(3) .
C211 C216 1.42(3) .
C212 C213 1.44(4) .
C213 C214 1.35(4) .
C214 C215 1.37(4) .
C215 C216 1.39(3) .
C221 C222 1.35(3) .
C221 C226 1.38(3) .
C222 C223 1.38(4) .
C223 C224 1.31(4) .
C224 C225 1.43(4) .
C225 C226 1.35(4) .
C231 C236 1.40(3) .
C231 C232 1.41(3) .
C232 C233 1.38(3) .
C233 C234 1.35(3) .
C234 C235 1.36(3) .
C235 C236 1.43(3) .
C241 C242 1.39(3) .
C241 C246 1.41(3) .
C242 C243 1.44(4) .
C243 C244 1.33(4) .
C244 C245 1.31(4) .
C245 C246 1.44(4) .
C311 C316 1.36(3) .
C311 C312 1.37(4) .
C312 C313 1.42(4) .
C313 C314 1.35(4) .
C314 C315 1.36(5) .
C315 C316 1.36(4) .
C321 C322 1.27(3) .
C321 C326 1.33(4) .
C322 C323 1.38(4) .
C323 C324 1.35(4) .
C324 C325 1.26(5) .
C325 C326 1.45(5) .
C331 C332 1.38(3) .
C331 C336 1.38(3) .
C332 C333 1.37(4) .
C333 C334 1.30(4) .
C334 C335 1.35(4) .
C335 C336 1.45(4) .
C341 C342 1.35(3) .
C341 C346 1.39(3) .
C342 C343 1.46(4) .
C343 C344 1.34(4) .
C344 C345 1.30(4) .
C345 C346 1.38(4) .
S3 O8 1.37(5) .
S3 O7 1.45(6) .
S3 O9 1.45(9) .
S3 C3 1.83(8) .
C3 F8 1.16(8) .
C3 F7 1.18(8) .
C3 F9 1.58(10) .
S4 O10 1.37(5) .
S4 O12 1.37(6) .
S4 O11 1.41(3) .
S4 C4 1.65(5) .
C4 F11 1.29(7) .
C4 F10 1.31(6) .
C4 F12 1.33(7) .
S5 F13 1.35(4) .
S5 O13 1.35(4) .
S5 F15 1.54(3) .
S5 O15 1.54(3) .
S5 O14 1.61(3) .
S5 F14 1.61(3) .
S5 C5 1.74(5) 2_556
S5 S5 1.74(5) 2_556
C5 F13 1.35(4) .
C5 O13 1.35(4) .
C5 F15 1.54(3) .
C5 O15 1.54(3) .
C5 O14 1.61(3) .
C5 F14 1.61(3) .
C5 C5 1.74(5) 2_556
C5 S5 1.74(5) 2_556
O16 C16 1.77(6) .
